data_4027363
loop_
_publ_author_name
'Tatsuki Takahashi'
'Takashi Konno'
'Kenichi Ogata'
'Shin-ichi Fukuzawa'

_publ_section_title
;
 Stereochemistry of Substitution of the \a-Dimethylamino Group by
 Dialkylzinc in Chiral Benzylferrocene
;
_journal_name_full 'Journal of Organic Chemistry'
_journal_page_first 6638
_journal_page_last 6642
_journal_paper_doi 10.1021/jo3012013
_journal_volume 77
_journal_year 2012
_chemical_absolute_configuration 'CHOOSE rm ad rmad syn or unk'
_chemical_formula_moiety 'C19 H19 Fe I2 N '
_chemical_formula_sum 'C19 H19 Fe I2 N'
_chemical_formula_weight 571.02
_space_group_IT_number 19
_symmetry_cell_setting orthorhombic
_symmetry_Int_Tables_number 19
_symmetry_space_group_name_Hall 'P 2ac 2ab'
_symmetry_space_group_name_H-M 'P 21 21 21'
_cell_angle_alpha 90.0000
_cell_angle_beta 90.0000
_cell_angle_gamma 90.0000
_cell_formula_units_Z 4
_cell_length_a 23.305(18)
_cell_length_b 7.753(11)
_cell_length_c 10.364(8)
_cell_measurement_reflns_used 94
_cell_measurement_temperature 123.1
_cell_measurement_theta_max 31.5
_cell_measurement_theta_min 1.7
_cell_volume 1873(3)
_computing_cell_refinement CrystalClear
_computing_data_collection CrystalClear
_computing_data_reduction CrystalStructure
_computing_publication_material 'CrystalStructure 3.7.0'
_computing_structure_refinement CRYSTALS
_computing_structure_solution SIR97
_diffrn_detector_area_resol_mean 7.31
_diffrn_measured_fraction_theta_full 0.658
_diffrn_measured_fraction_theta_max 0.658
_diffrn_measurement_device_type 'Rigaku Mercury'
_diffrn_measurement_method \w
_diffrn_radiation_type 'Mo K\a'
_diffrn_radiation_wavelength 0.71070
_diffrn_reflns_av_R_equivalents 0.077
_diffrn_reflns_limit_h_max 21
_diffrn_reflns_limit_h_min -32
_diffrn_reflns_limit_k_max 9
_diffrn_reflns_limit_k_min -10
_diffrn_reflns_limit_l_max 14
_diffrn_reflns_limit_l_min -14
_diffrn_reflns_number 10554
_diffrn_reflns_theta_full 31.62
_diffrn_reflns_theta_max 31.62
_exptl_absorpt_coefficient_mu 4.102
_exptl_absorpt_correction_T_max 0.129
_exptl_absorpt_correction_T_min 0.054
_exptl_absorpt_correction_type numerical
_exptl_absorpt_process_details
;
    Higashi, T. (1999). Program for Absorption Correction.
    Rigaku Corporation, Tokyo, Japan.
;
_exptl_crystal_colour yellow
_exptl_crystal_density_diffrn 2.025
_exptl_crystal_description prism
_exptl_crystal_F_000 1088.00
_exptl_crystal_size_max 0.65
_exptl_crystal_size_mid 0.65
_exptl_crystal_size_min 0.50
_refine_diff_density_max 0.70
_refine_diff_density_min -0.69
_refine_ls_abs_structure_details 'Flack, H. D. (1983), Acta Cryst. A39, 876-881.'
_refine_ls_abs_structure_Flack 0.20(5)
_refine_ls_extinction_coef 330(68)
_refine_ls_extinction_method 'Larson (1970) Crystallographic Computing eq. 22'
_refine_ls_goodness_of_fit_ref 1.000
_refine_ls_hydrogen_treatment refall
_refine_ls_number_parameters 229
_refine_ls_number_reflns 2275
_refine_ls_R_factor_gt 0.0465
_refine_ls_shift/su_max 0.0000
_refine_ls_structure_factor_coef F
_refine_ls_weighting_details 'w = 1/[0.0006Fo^2^ + 7.0100\s(Fo^2^)]'
_refine_ls_weighting_scheme calc
_refine_ls_wR_factor_ref 0.0472
_reflns_number_gt 2275
_reflns_number_total 3062
_reflns_threshold_expression F^2^>2.0\s(F^2^)
_cod_data_source_file jo3012013_si_008.cif
_cod_data_source_block '__20060807'
_cod_original_formula_sum 'C19 H19 Fe I2 N '
_cod_database_code 4027363

loop_
_symmetry_equiv_pos_site_id
_symmetry_equiv_pos_as_xyz
1 +X,+Y,+Z
2 1/2+X,1/2-Y,-Z
3 -X,1/2+Y,1/2-Z
4 1/2-X,-Y,1/2+Z

loop_
_atom_site_label
_atom_site_type_symbol
_atom_site_fract_x
_atom_site_fract_y
_atom_site_fract_z
_atom_site_U_iso_or_equiv
_atom_site_adp_type
_atom_site_occupancy
_atom_site_symmetry_multiplicity
_atom_site_calc_flag
_atom_site_refinement_flags
I(1) I 0.60728(2) 0.01602(5) 0.54262(4) 0.01739(10) Uani 1.00 1 d .
I(2) I 0.63459(2) 0.21223(6) 0.93436(5) 0.02206(11) Uani 1.00 1 d .
Fe(1) Fe 0.55996(3) 0.43671(11) 0.42619(9) 0.01293(19) Uani 1.00 1 d .
N(1) N 0.6618(2) 0.6211(7) 0.6788(5) 0.0150(11) Uani 1.00 1 d .
C(1) C 0.6199(2) 0.2515(6) 0.4512(5) 0.0078(10) Uani 1.00 1 d .
C(2) C 0.6108(2) 0.2806(7) 0.3175(6) 0.0154(12) Uani 1.00 1 d .
C(3) C 0.6248(2) 0.4570(8) 0.2918(6) 0.0156(13) Uani 1.00 1 d .
C(4) C 0.6411(2) 0.5381(7) 0.4084(5) 0.0099(11) Uani 1.00 1 d .
C(5) C 0.6390(2) 0.4097(7) 0.5088(5) 0.0094(10) Uani 1.00 1 d .
C(6) C 0.6524(2) 0.4334(7) 0.6520(5) 0.0098(11) Uani 1.00 1 d .
C(7) C 0.7188(3) 0.6838(8) 0.6561(8) 0.0250(17) Uani 1.00 1 d .
C(8) C 0.6450(4) 0.6626(11) 0.8093(9) 0.034(2) Uani 1.00 1 d .
C(9) C 0.7025(2) 0.3168(7) 0.6918(6) 0.0130(12) Uani 1.00 1 d .
C(10) C 0.7490(2) 0.2977(8) 0.6049(6) 0.0140(12) Uani 1.00 1 d .
C(11) C 0.7936(2) 0.1879(9) 0.6348(7) 0.0207(15) Uani 1.00 1 d .
C(12) C 0.7968(2) 0.0988(8) 0.7468(7) 0.0210(14) Uani 1.00 1 d .
C(13) C 0.7504(2) 0.1124(8) 0.8315(7) 0.0183(13) Uani 1.00 1 d .
C(14) C 0.7036(2) 0.2189(8) 0.8034(5) 0.0146(12) Uani 1.00 1 d .
C(15) C 0.4974(3) 0.4019(14) 0.5604(11) 0.040(2) Uani 1.00 1 d .
C(16) C 0.4791(2) 0.3427(10) 0.4349(13) 0.043(2) Uani 1.00 1 d .
C(17) C 0.4809(3) 0.4863(12) 0.3503(8) 0.0321(19) Uani 1.00 1 d .
C(18) C 0.5001(3) 0.6293(9) 0.4197(8) 0.0236(16) Uani 1.00 1 d .
C(19) C 0.5086(2) 0.5748(13) 0.5459(8) 0.0314(19) Uani 1.00 1 d .
H(1) H 0.5977 0.1981 0.2564 0.019 Uiso 1.00 1 c R
H(2) H 0.6234 0.5110 0.2096 0.019 Uiso 1.00 1 c R
H(3) H 0.6515 0.6558 0.4186 0.012 Uiso 1.00 1 c R
H(4) H 0.6196 0.3979 0.6994 0.012 Uiso 1.00 1 c R
H(5) H 0.7413 0.6689 0.7318 0.030 Uiso 1.00 1 c R
H(6) H 0.7173 0.8028 0.6345 0.030 Uiso 1.00 1 c R
H(7) H 0.7356 0.6212 0.5869 0.030 Uiso 1.00 1 c R
H(8) H 0.6058 0.6964 0.8104 0.041 Uiso 1.00 1 c R
H(9) H 0.6681 0.7546 0.8405 0.041 Uiso 1.00 1 c R
H(10) H 0.6501 0.5643 0.8627 0.041 Uiso 1.00 1 c R
H(11) H 0.7495 0.3604 0.5261 0.017 Uiso 1.00 1 c R
H(12) H 0.8236 0.1740 0.5736 0.025 Uiso 1.00 1 c R
H(13) H 0.8293 0.0298 0.7669 0.025 Uiso 1.00 1 c R
H(14) H 0.7506 0.0482 0.9096 0.022 Uiso 1.00 1 c R
H(15) H 0.5010 0.3353 0.6370 0.048 Uiso 1.00 1 c R
H(16) H 0.4679 0.2285 0.4130 0.051 Uiso 1.00 1 c R
H(17) H 0.4707 0.4853 0.2615 0.039 Uiso 1.00 1 c R
H(18) H 0.5062 0.7422 0.3869 0.028 Uiso 1.00 1 c R
H(19) H 0.5206 0.6484 0.6141 0.038 Uiso 1.00 1 c R

loop_
_atom_site_aniso_label
_atom_site_aniso_U_11
_atom_site_aniso_U_22
_atom_site_aniso_U_33
_atom_site_aniso_U_12
_atom_site_aniso_U_13
_atom_site_aniso_U_23
I(1) 0.0269(2) 0.00597(19) 0.0193(2) -0.00150(12) -0.00151(14) 0.00052(12)
I(2) 0.0268(2) 0.0228(2) 0.0166(2) -0.00084(14) 0.00576(16) 0.00507(17)
Fe(1) 0.0147(3) 0.0080(3) 0.0161(4) 0.0021(2) -0.0038(3) 0.0002(3)
N(1) 0.017(2) 0.011(2) 0.017(2) 0.0015(17) -0.0066(18) -0.006(2)
C(1) 0.0112(19) 0.0070(19) 0.005(2) -0.0000(15) -0.0042(16) 0.0028(17)
C(2) 0.022(2) 0.013(2) 0.012(2) 0.003(2) -0.004(2) -0.002(2)
C(3) 0.029(2) 0.009(2) 0.009(2) -0.000(2) 0.000(2) -0.0002(19)
C(4) 0.014(2) 0.007(2) 0.008(2) -0.0010(16) -0.0040(17) 0.0023(18)
C(5) 0.015(2) 0.009(2) 0.004(2) 0.0004(17) -0.0027(17) -0.0028(18)
C(6) 0.011(2) 0.014(2) 0.005(2) 0.0064(18) 0.0031(17) 0.0016(19)
C(7) 0.031(3) 0.007(2) 0.037(4) -0.003(2) -0.017(3) -0.005(2)
C(8) 0.057(5) 0.018(3) 0.027(4) 0.004(3) -0.008(3) -0.013(3)
C(9) 0.016(2) 0.010(2) 0.013(2) 0.0032(18) -0.003(2) -0.003(2)
C(10) 0.016(2) 0.012(2) 0.014(2) 0.0039(19) 0.003(2) -0.002(2)
C(11) 0.028(3) 0.014(2) 0.020(3) 0.004(2) -0.001(2) 0.002(2)
C(12) 0.030(3) 0.015(2) 0.018(3) 0.006(2) -0.005(2) -0.000(2)
C(13) 0.028(2) 0.009(2) 0.018(2) 0.004(2) -0.002(2) -0.004(2)
C(14) 0.023(2) 0.010(2) 0.011(2) 0.001(2) -0.010(2) -0.000(2)
C(15) 0.027(3) 0.049(5) 0.045(5) 0.009(3) 0.025(3) 0.018(4)
C(16) 0.015(2) 0.018(3) 0.095(9) 0.001(2) -0.007(4) -0.015(4)
C(17) 0.024(3) 0.047(4) 0.026(3) 0.014(3) -0.007(2) -0.009(3)
C(18) 0.026(2) 0.016(2) 0.028(3) 0.013(2) -0.003(2) 0.006(2)
C(19) 0.016(2) 0.051(4) 0.027(3) 0.007(2) 0.004(2) -0.005(4)

loop_
_atom_type_symbol
_atom_type_description
_atom_type_scat_dispersion_real
_atom_type_scat_dispersion_imag
_atom_type_scat_source
C C 0.003 0.002
;
International Tables for Crystallography
(1992, Vol. C, Tables 4.2.6.8 and 6.1.1.4)
;
H H 0.000 0.000
;
International Tables for Crystallography
(1992, Vol. C, Table 6.1.1.4)
;
N N 0.006 0.003
;
International Tables for Crystallography
(1992, Vol. C, Tables 4.2.6.8 and 6.1.1.4)
;
Fe Fe 0.346 0.844
;
International Tables for Crystallography
(1992, Vol. C, Tables 4.2.6.8 and 6.1.1.4)
;
I I -0.474 1.812
;
International Tables for Crystallography
(1992, Vol. C, Tables 4.2.6.8 and 6.1.1.4)
;

loop_
_geom_angle_atom_site_label_1
_geom_angle_atom_site_label_2
_geom_angle_atom_site_label_3
_geom_angle
C(1) Fe(1) C(2) 41.0(2)
C(1) Fe(1) C(3) 68.5(2)
C(1) Fe(1) C(4) 69.4(2)
C(1) Fe(1) C(5) 41.4(2)
C(1) Fe(1) C(15) 108.3(3)
C(1) Fe(1) C(16) 112.5(2)
C(1) Fe(1) C(17) 143.9(3)
C(1) Fe(1) C(18) 174.4(2)
C(1) Fe(1) C(19) 134.8(3)
C(2) Fe(1) C(3) 40.9(2)
C(2) Fe(1) C(4) 69.1(2)
C(2) Fe(1) C(5) 69.3(2)
C(2) Fe(1) C(15) 135.8(3)
C(2) Fe(1) C(16) 110.6(3)
C(2) Fe(1) C(17) 115.1(3)
C(2) Fe(1) C(18) 144.5(2)
C(2) Fe(1) C(19) 174.9(3)
C(3) Fe(1) C(4) 40.2(2)
C(3) Fe(1) C(5) 68.3(2)
C(3) Fe(1) C(15) 176.6(3)
C(3) Fe(1) C(16) 137.8(4)
C(3) Fe(1) C(17) 112.8(3)
C(3) Fe(1) C(18) 115.0(2)
C(3) Fe(1) C(19) 143.6(3)
C(4) Fe(1) C(5) 41.2(2)
C(4) Fe(1) C(15) 140.5(3)
C(4) Fe(1) C(16) 177.0(3)
C(4) Fe(1) C(17) 136.4(3)
C(4) Fe(1) C(18) 110.2(2)
C(4) Fe(1) C(19) 113.3(2)
C(5) Fe(1) C(15) 110.2(3)
C(5) Fe(1) C(16) 141.7(3)
C(5) Fe(1) C(17) 174.7(3)
C(5) Fe(1) C(18) 134.8(2)
C(5) Fe(1) C(19) 109.3(2)
C(15) Fe(1) C(16) 41.7(4)
C(15) Fe(1) C(17) 69.0(3)
C(15) Fe(1) C(18) 68.3(3)
C(15) Fe(1) C(19) 39.5(4)
C(16) Fe(1) C(17) 40.8(3)
C(16) Fe(1) C(18) 68.2(3)
C(16) Fe(1) C(19) 67.3(3)
C(17) Fe(1) C(18) 40.0(3)
C(17) Fe(1) C(19) 66.6(3)
C(18) Fe(1) C(19) 39.8(3)
C(6) N(1) C(7) 115.7(4)
C(6) N(1) C(8) 110.6(5)
C(7) N(1) C(8) 109.2(6)
I(1) C(1) Fe(1) 125.8(2)
I(1) C(1) C(2) 124.3(4)
I(1) C(1) C(5) 127.2(4)
Fe(1) C(1) C(2) 70.0(3)
Fe(1) C(1) C(5) 70.1(3)
C(2) C(1) C(5) 108.5(4)
Fe(1) C(2) C(1) 69.0(3)
Fe(1) C(2) C(3) 70.6(3)
C(1) C(2) C(3) 107.4(5)
Fe(1) C(3) C(2) 68.5(3)
Fe(1) C(3) C(4) 69.7(3)
C(2) C(3) C(4) 109.1(5)
Fe(1) C(4) C(3) 70.1(3)
Fe(1) C(4) C(5) 68.9(3)
C(3) C(4) C(5) 107.5(4)
Fe(1) C(5) C(1) 68.5(2)
Fe(1) C(5) C(4) 69.9(3)
Fe(1) C(5) C(6) 125.5(3)
C(1) C(5) C(4) 107.5(4)
C(1) C(5) C(6) 124.8(4)
C(4) C(5) C(6) 127.7(5)
N(1) C(6) C(5) 109.1(4)
N(1) C(6) C(9) 114.3(4)
C(5) C(6) C(9) 110.3(4)
C(6) C(9) C(10) 118.2(5)
C(6) C(9) C(14) 124.2(5)
C(10) C(9) C(14) 117.4(5)
C(9) C(10) C(11) 119.8(6)
C(10) C(11) C(12) 123.4(6)
C(11) C(12) C(13) 117.2(6)
C(12) C(13) C(14) 121.2(6)
I(2) C(14) C(9) 122.6(4)
I(2) C(14) C(13) 116.5(4)
C(9) C(14) C(13) 120.8(5)
Fe(1) C(15) C(16) 68.8(5)
Fe(1) C(15) C(19) 70.1(5)
C(16) C(15) C(19) 105.5(8)
Fe(1) C(16) C(15) 69.5(4)
Fe(1) C(16) C(17) 70.3(4)
C(15) C(16) C(17) 107.4(7)
Fe(1) C(17) C(16) 68.9(4)
Fe(1) C(17) C(18) 70.2(4)
C(16) C(17) C(18) 108.3(8)
Fe(1) C(18) C(17) 69.9(4)
Fe(1) C(18) C(19) 69.5(4)
C(17) C(18) C(19) 106.9(7)
Fe(1) C(19) C(15) 70.3(5)
Fe(1) C(19) C(18) 70.6(4)
C(15) C(19) C(18) 111.9(8)
Fe(1) C(2) H(1) 125.7
C(1) C(2) H(1) 126.3
C(3) C(2) H(1) 126.3
Fe(1) C(3) H(2) 127.9
C(2) C(3) H(2) 125.4
C(4) C(3) H(2) 125.4
Fe(1) C(4) H(3) 126.3
C(3) C(4) H(3) 126.2
C(5) C(4) H(3) 126.2
N(1) C(6) H(4) 107.6
C(5) C(6) H(4) 107.6
C(9) C(6) H(4) 107.6
N(1) C(7) H(5) 109.5
N(1) C(7) H(6) 109.5
N(1) C(7) H(7) 109.5
H(5) C(7) H(6) 109.5
H(5) C(7) H(7) 109.5
H(6) C(7) H(7) 109.5
N(1) C(8) H(8) 109.5
N(1) C(8) H(9) 109.5
N(1) C(8) H(10) 109.5
H(8) C(8) H(9) 109.5
H(8) C(8) H(10) 109.5
H(9) C(8) H(10) 109.5
C(9) C(10) H(11) 120.1
C(11) C(10) H(11) 120.1
C(10) C(11) H(12) 118.3
C(12) C(11) H(12) 118.3
C(11) C(12) H(13) 121.4
C(13) C(12) H(13) 121.4
C(12) C(13) H(14) 119.4
C(14) C(13) H(14) 119.4
Fe(1) C(15) H(15) 125.5
C(16) C(15) H(15) 127.2
C(19) C(15) H(15) 127.2
Fe(1) C(16) H(16) 125.5
C(15) C(16) H(16) 126.3
C(17) C(16) H(16) 126.3
Fe(1) C(17) H(17) 126.6
C(16) C(17) H(17) 125.8
C(18) C(17) H(17) 125.8
Fe(1) C(18) H(18) 125.6
C(17) C(18) H(18) 126.6
C(19) C(18) H(18) 126.6
Fe(1) C(19) H(19) 126.6
C(15) C(19) H(19) 124.1
C(18) C(19) H(19) 124.1

loop_
_geom_bond_atom_site_label_1
_geom_bond_atom_site_label_2
_geom_bond_distance
I(1) C(1) 2.078(5)
I(2) C(14) 2.104(6)
Fe(1) C(1) 2.020(4)
Fe(1) C(2) 2.034(6)
Fe(1) C(3) 2.061(6)
Fe(1) C(4) 2.055(5)
Fe(1) C(5) 2.041(5)
Fe(1) C(15) 2.033(10)
Fe(1) C(16) 2.023(7)
Fe(1) C(17) 2.040(7)
Fe(1) C(18) 2.045(7)
Fe(1) C(19) 2.030(8)
N(1) C(6) 1.497(8)
N(1) C(7) 1.434(9)
N(1) C(8) 1.444(11)
C(1) C(2) 1.419(8)
C(1) C(5) 1.435(7)
C(2) C(3) 1.432(8)
C(3) C(4) 1.413(8)
C(4) C(5) 1.441(7)
C(5) C(6) 1.528(7)
C(6) C(9) 1.532(8)
C(9) C(10) 1.417(8)
C(9) C(14) 1.383(8)
C(10) C(11) 1.378(9)
C(11) C(12) 1.352(10)
C(12) C(13) 1.397(10)
C(13) C(14) 1.400(9)
C(15) C(16) 1.445(16)
C(15) C(19) 1.374(14)
C(16) C(17) 1.418(14)
C(17) C(18) 1.396(12)
C(18) C(19) 1.389(12)
C(2) H(1) 0.950
C(3) H(2) 0.950
C(4) H(3) 0.950
C(6) H(4) 0.950
C(7) H(5) 0.950
C(7) H(6) 0.950
C(7) H(7) 0.950
C(8) H(8) 0.950
C(8) H(9) 0.950
C(8) H(10) 0.950
C(10) H(11) 0.950
C(11) H(12) 0.950
C(12) H(13) 0.950
C(13) H(14) 0.950
C(15) H(15) 0.950
C(16) H(16) 0.950
C(17) H(17) 0.950
C(18) H(18) 0.950
C(19) H(19) 0.950

loop_
_geom_contact_atom_site_label_1
_geom_contact_atom_site_label_2
_geom_contact_distance
_geom_contact_site_symmetry_2
I(2) C(18) 3.543(7) 64603
I(2) C(19) 3.508(7) 64603
C(2) C(17) 3.577(10) 64503
C(4) C(12) 3.582(9) 66404
C(12) C(4) 3.582(9) 66504
C(17) C(2) 3.577(10) 65503
C(18) I(2) 3.543(7) 65603
C(19) I(2) 3.508(7) 65603
I(1) H(3) 3.242 54501
I(1) H(6) 3.195 54501
I(1) H(13) 3.237 65404
I(1) H(18) 3.558 54501
I(1) H(19) 3.571 54501
I(2) H(1) 3.448 55601
I(2) H(12) 3.465 65504
C(1) H(13) 3.131 65404
C(2) H(5) 3.583 66404
C(2) H(13) 2.831 65404
C(2) H(17) 3.085 64503
C(2) H(18) 3.465 64503
C(3) H(5) 3.329 66404
C(7) H(14) 3.369 66404
C(8) H(11) 3.337 66504
C(8) H(12) 3.106 66504
C(10) H(2) 3.495 66504
C(10) H(9) 3.377 66404
C(10) H(14) 3.360 65404
C(11) H(2) 3.130 66504
C(11) H(3) 3.430 66504
C(11) H(6) 3.475 54501
C(11) H(9) 3.209 66404
C(11) H(14) 3.140 65404
C(12) H(1) 3.369 65504
C(12) H(2) 3.572 66504
C(12) H(3) 2.872 66504
C(12) H(5) 3.579 54501
C(12) H(6) 3.171 54501
C(13) H(3) 3.046 66504
C(13) H(5) 3.597 54501
C(13) H(6) 3.245 54501
C(13) H(6) 3.295 66504
C(13) H(7) 3.373 66504
C(13) H(9) 3.374 54501
C(14) H(7) 3.490 66504
C(15) H(8) 3.181 64603
C(16) H(8) 3.489 64603
C(16) H(18) 3.442 64503
C(17) H(1) 2.697 65503
C(17) H(16) 3.521 65503
C(17) H(18) 3.117 64503
C(18) H(1) 2.968 65503
C(18) H(17) 3.407 65503
H(1) I(2) 3.448 55401
H(1) C(12) 3.369 65404
H(1) C(17) 2.697 64503
H(1) C(18) 2.968 64503
H(1) H(13) 2.455 65404
H(1) H(17) 2.302 64503
H(1) H(18) 2.861 64503
H(2) C(10) 3.495 66404
H(2) C(11) 3.130 66404
H(2) C(12) 3.572 66404
H(2) H(5) 3.456 66404
H(2) H(12) 3.078 66404
H(2) H(16) 2.999 65503
H(3) I(1) 3.242 56501
H(3) C(11) 3.430 66404
H(3) C(12) 2.872 66404
H(3) C(13) 3.046 66404
H(3) H(13) 2.935 66404
H(3) H(14) 3.237 66404
H(5) C(2) 3.583 66504
H(5) C(3) 3.329 66504
H(5) C(12) 3.579 56501
H(5) C(13) 3.597 56501
H(5) H(2) 3.456 66504
H(5) H(11) 3.066 66504
H(5) H(13) 3.489 56501
H(5) H(14) 3.478 56501
H(6) I(1) 3.195 56501
H(6) C(11) 3.475 56501
H(6) C(12) 3.171 56501
H(6) C(13) 3.245 56501
H(6) C(13) 3.295 66404
H(6) H(13) 3.434 56501
H(6) H(14) 3.515 56501
H(6) H(14) 2.706 66404
H(7) C(13) 3.373 66404
H(7) C(14) 3.490 66404
H(7) H(14) 3.170 66404
H(8) C(15) 3.181 65603
H(8) C(16) 3.489 65603
H(8) H(12) 3.341 66504
H(8) H(15) 2.768 65603
H(8) H(16) 3.351 65603
H(9) C(10) 3.377 66504
H(9) C(11) 3.209 66504
H(9) C(13) 3.374 56501
H(9) H(11) 2.862 66504
H(9) H(12) 2.486 66504
H(9) H(14) 3.066 56501
H(10) H(11) 2.948 66504
H(10) H(12) 3.045 66504
H(11) C(8) 3.337 66404
H(11) H(5) 3.066 66404
H(11) H(9) 2.862 66404
H(11) H(10) 2.948 66404
H(11) H(14) 3.390 65404
H(12) I(2) 3.465 65404
H(12) C(8) 3.106 66404
H(12) H(2) 3.078 66504
H(12) H(8) 3.341 66404
H(12) H(9) 2.486 66404
H(12) H(10) 3.045 66404
H(12) H(14) 2.975 65404
H(12) H(16) 3.451 55602
H(13) I(1) 3.237 65504
H(13) C(1) 3.131 65504
H(13) C(2) 2.831 65504
H(13) H(1) 2.455 65504
H(13) H(3) 2.935 66504
H(13) H(5) 3.489 54501
H(13) H(6) 3.434 54501
H(13) H(17) 3.311 55602
H(14) C(7) 3.369 66504
H(14) C(10) 3.360 65504
H(14) C(11) 3.140 65504
H(14) H(3) 3.237 66504
H(14) H(5) 3.478 54501
H(14) H(6) 3.515 54501
H(14) H(6) 2.706 66504
H(14) H(7) 3.170 66504
H(14) H(9) 3.066 54501
H(14) H(11) 3.390 65504
H(14) H(12) 2.975 65504
H(15) H(8) 2.768 64603
H(15) H(19) 3.002 64603
H(16) C(17) 3.521 64503
H(16) H(2) 2.999 64503
H(16) H(8) 3.351 64603
H(16) H(12) 3.451 45602
H(16) H(17) 2.979 64503
H(16) H(18) 3.168 64503
H(17) C(2) 3.085 65503
H(17) C(18) 3.407 64503
H(17) H(1) 2.302 65503
H(17) H(13) 3.311 45602
H(17) H(16) 2.979 65503
H(17) H(18) 2.492 64503
H(18) I(1) 3.558 56501
H(18) C(2) 3.465 65503
H(18) C(16) 3.442 65503
H(18) C(17) 3.117 65503
H(18) H(1) 2.861 65503
H(18) H(16) 3.168 65503
H(18) H(17) 2.492 65503
H(19) I(1) 3.571 56501
H(19) H(15) 3.002 65603

loop_
_geom_torsion_atom_site_label_1
_geom_torsion_atom_site_label_2
_geom_torsion_atom_site_label_3
_geom_torsion_atom_site_label_4
_geom_torsion
C(1) Fe(1) C(2) C(3) -118.4(4)
C(2) Fe(1) C(1) I(1) -118.5(4)
C(2) Fe(1) C(1) C(5) 119.3(4)
C(1) Fe(1) C(3) C(2) 38.3(3)
C(1) Fe(1) C(3) C(4) -83.0(3)
C(3) Fe(1) C(1) I(1) -156.8(4)
C(3) Fe(1) C(1) C(2) -38.3(3)
C(3) Fe(1) C(1) C(5) 81.1(3)
C(1) Fe(1) C(4) C(3) 80.8(3)
C(1) Fe(1) C(4) C(5) -38.1(3)
C(4) Fe(1) C(1) I(1) 160.1(4)
C(4) Fe(1) C(1) C(2) -81.4(3)
C(4) Fe(1) C(1) C(5) 37.9(3)
C(1) Fe(1) C(5) C(4) 119.2(4)
C(1) Fe(1) C(5) C(6) -118.2(6)
C(5) Fe(1) C(1) I(1) 122.2(5)
C(5) Fe(1) C(1) C(2) -119.3(4)
C(1) Fe(1) C(15) C(16) -103.6(5)
C(1) Fe(1) C(15) C(19) 140.0(4)
C(15) Fe(1) C(1) I(1) 22.0(4)
C(15) Fe(1) C(1) C(2) 140.5(4)
C(15) Fe(1) C(1) C(5) -100.1(4)
C(1) Fe(1) C(16) C(15) 92.6(5)
C(1) Fe(1) C(16) C(17) -149.1(4)
C(16) Fe(1) C(1) I(1) -22.4(5)
C(16) Fe(1) C(1) C(2) 96.0(5)
C(16) Fe(1) C(1) C(5) -144.6(4)
C(1) Fe(1) C(17) C(16) 53.6(7)
C(1) Fe(1) C(17) C(18) 173.4(4)
C(17) Fe(1) C(1) I(1) -57.1(6)
C(17) Fe(1) C(1) C(2) 61.3(5)
C(17) Fe(1) C(1) C(5) -179.3(4)
C(1) Fe(1) C(18) C(17) -136(2)
C(1) Fe(1) C(18) C(19) -18(2)
C(18) Fe(1) C(1) I(1) 73(2)
C(18) Fe(1) C(1) C(2) -168(2)
C(18) Fe(1) C(1) C(5) -49(2)
C(1) Fe(1) C(19) C(15) -59.4(6)
C(1) Fe(1) C(19) C(18) 177.6(3)
C(19) Fe(1) C(1) I(1) 57.3(5)
C(19) Fe(1) C(1) C(2) 175.7(4)
C(19) Fe(1) C(1) C(5) -64.9(4)
C(2) Fe(1) C(3) C(4) -121.4(5)
C(3) Fe(1) C(2) C(1) 118.4(4)
C(2) Fe(1) C(4) C(3) 36.8(3)
C(2) Fe(1) C(4) C(5) -82.1(3)
C(4) Fe(1) C(2) C(1) 82.2(3)
C(4) Fe(1) C(2) C(3) -36.1(3)
C(2) Fe(1) C(5) C(1) -37.7(3)
C(2) Fe(1) C(5) C(4) 81.5(3)
C(2) Fe(1) C(5) C(6) -155.9(5)
C(5) Fe(1) C(2) C(1) 38.0(3)
C(5) Fe(1) C(2) C(3) -80.3(3)
C(2) Fe(1) C(15) C(16) -66.8(6)
C(2) Fe(1) C(15) C(19) 176.7(4)
C(15) Fe(1) C(2) C(1) -60.1(5)
C(15) Fe(1) C(2) C(3) -178.5(5)
C(2) Fe(1) C(16) C(15) 136.8(5)
C(2) Fe(1) C(16) C(17) -104.9(5)
C(16) Fe(1) C(2) C(1) -100.9(4)
C(16) Fe(1) C(2) C(3) 140.7(4)
C(2) Fe(1) C(17) C(16) 93.0(6)
C(2) Fe(1) C(17) C(18) -147.2(4)
C(17) Fe(1) C(2) C(1) -145.2(3)
C(17) Fe(1) C(2) C(3) 96.5(4)
C(2) Fe(1) C(18) C(17) 57.7(6)
C(2) Fe(1) C(18) C(19) 175.5(4)
C(18) Fe(1) C(2) C(1) 178.0(4)
C(18) Fe(1) C(2) C(3) 59.6(6)
C(2) Fe(1) C(19) C(15) -26(3)
C(2) Fe(1) C(19) C(18) -149(3)
C(19) Fe(1) C(2) C(1) -36(3)
C(19) Fe(1) C(2) C(3) -155(3)
C(3) Fe(1) C(4) C(5) -118.9(4)
C(4) Fe(1) C(3) C(2) 121.4(5)
C(3) Fe(1) C(5) C(1) -81.7(3)
C(3) Fe(1) C(5) C(4) 37.5(3)
C(3) Fe(1) C(5) C(6) 160.1(5)
C(5) Fe(1) C(3) C(2) 83.0(3)
C(5) Fe(1) C(3) C(4) -38.4(3)
C(3) Fe(1) C(15) C(16) -84(5)
C(3) Fe(1) C(15) C(19) 159(5)
C(15) Fe(1) C(3) C(2) 18(5)
C(15) Fe(1) C(3) C(4) -103(5)
C(3) Fe(1) C(16) C(15) 175.0(5)
C(3) Fe(1) C(16) C(17) -66.8(6)
C(16) Fe(1) C(3) C(2) -61.9(5)
C(16) Fe(1) C(3) C(4) 176.7(4)
C(3) Fe(1) C(17) C(16) 137.9(5)
C(3) Fe(1) C(17) C(18) -102.2(4)
C(17) Fe(1) C(3) C(2) -102.6(4)
C(17) Fe(1) C(3) C(4) 136.0(4)
C(3) Fe(1) C(18) C(17) 96.3(5)
C(3) Fe(1) C(18) C(19) -145.9(4)
C(18) Fe(1) C(3) C(2) -146.4(3)
C(18) Fe(1) C(3) C(4) 92.2(4)
C(3) Fe(1) C(19) C(15) -178.0(5)
C(3) Fe(1) C(19) C(18) 59.0(6)
C(19) Fe(1) C(3) C(2) 176.3(4)
C(19) Fe(1) C(3) C(4) 54.9(6)
C(4) Fe(1) C(5) C(1) -119.2(4)
C(4) Fe(1) C(5) C(6) 122.6(6)
C(5) Fe(1) C(4) C(3) 118.9(4)
C(4) Fe(1) C(15) C(16) 177.0(4)
C(4) Fe(1) C(15) C(19) 60.5(7)
C(15) Fe(1) C(4) C(3) 174.8(5)
C(15) Fe(1) C(4) C(5) 55.9(6)
C(4) Fe(1) C(16) C(15) -140(6)
C(4) Fe(1) C(16) C(17) -21(6)
C(16) Fe(1) C(4) C(3) -48(6)
C(16) Fe(1) C(4) C(5) -167(6)
C(4) Fe(1) C(17) C(16) 178.4(5)
C(4) Fe(1) C(17) C(18) -61.8(6)
C(17) Fe(1) C(4) C(3) -68.1(5)
C(17) Fe(1) C(4) C(5) 173.0(4)
C(4) Fe(1) C(18) C(17) 139.7(4)
C(4) Fe(1) C(18) C(19) -102.5(4)
C(18) Fe(1) C(4) C(3) -105.2(4)
C(18) Fe(1) C(4) C(5) 136.0(3)
C(4) Fe(1) C(19) C(15) -142.9(5)
C(4) Fe(1) C(19) C(18) 94.1(4)
C(19) Fe(1) C(4) C(3) -148.1(4)
C(19) Fe(1) C(4) C(5) 93.0(4)
C(5) Fe(1) C(15) C(16) -147.5(4)
C(5) Fe(1) C(15) C(19) 96.1(5)
C(15) Fe(1) C(5) C(1) 95.0(4)
C(15) Fe(1) C(5) C(4) -145.8(4)
C(15) Fe(1) C(5) C(6) -23.2(6)
C(5) Fe(1) C(16) C(15) 54.5(7)
C(5) Fe(1) C(16) C(17) 172.7(4)
C(16) Fe(1) C(5) C(1) 59.7(6)
C(16) Fe(1) C(5) C(4) 178.9(5)
C(16) Fe(1) C(5) C(6) -58.5(7)
C(5) Fe(1) C(17) C(16) -121(3)
C(5) Fe(1) C(17) C(18) -2(2)
C(17) Fe(1) C(5) C(1) 176(3)
C(17) Fe(1) C(5) C(4) -65(3)
C(17) Fe(1) C(5) C(6) 57(3)
C(5) Fe(1) C(18) C(17) 179.8(3)
C(5) Fe(1) C(18) C(19) -62.4(5)
C(18) Fe(1) C(5) C(1) 174.1(4)
C(18) Fe(1) C(5) C(4) -66.8(4)
C(18) Fe(1) C(5) C(6) 55.9(6)
C(5) Fe(1) C(19) C(15) -98.8(5)
C(5) Fe(1) C(19) C(18) 138.2(4)
C(19) Fe(1) C(5) C(1) 137.1(4)
C(19) Fe(1) C(5) C(4) -103.7(4)
C(19) Fe(1) C(5) C(6) 18.9(5)
C(15) Fe(1) C(16) C(17) 118.2(7)
C(16) Fe(1) C(15) C(19) -116.5(7)
C(15) Fe(1) C(17) C(16) -38.9(6)
C(15) Fe(1) C(17) C(18) 80.9(5)
C(17) Fe(1) C(15) C(16) 38.1(5)
C(17) Fe(1) C(15) C(19) -78.4(5)
C(15) Fe(1) C(18) C(17) -82.8(5)
C(15) Fe(1) C(18) C(19) 35.1(5)
C(18) Fe(1) C(15) C(16) 81.1(5)
C(18) Fe(1) C(15) C(19) -35.3(5)
C(15) Fe(1) C(19) C(18) -123.0(7)
C(19) Fe(1) C(15) C(16) 116.5(7)
C(16) Fe(1) C(17) C(18) 119.8(7)
C(17) Fe(1) C(16) C(15) -118.2(7)
C(16) Fe(1) C(18) C(17) -37.7(5)
C(16) Fe(1) C(18) C(19) 80.2(6)
C(18) Fe(1) C(16) C(15) -81.4(5)
C(18) Fe(1) C(16) C(17) 36.9(5)
C(16) Fe(1) C(19) C(15) 40.3(6)
C(16) Fe(1) C(19) C(18) -82.8(5)
C(19) Fe(1) C(16) C(15) -38.2(5)
C(19) Fe(1) C(16) C(17) 80.1(5)
C(17) Fe(1) C(18) C(19) 117.8(6)
C(18) Fe(1) C(17) C(16) -119.8(7)
C(17) Fe(1) C(19) C(15) 84.8(6)
C(17) Fe(1) C(19) C(18) -38.2(4)
C(19) Fe(1) C(17) C(16) -81.7(6)
C(19) Fe(1) C(17) C(18) 38.1(5)
C(18) Fe(1) C(19) C(15) 123.0(7)
C(19) Fe(1) C(18) C(17) -117.8(6)
C(7) N(1) C(6) C(5) -85.3(6)
C(7) N(1) C(6) C(9) 38.8(7)
C(8) N(1) C(6) C(5) 149.9(5)
C(8) N(1) C(6) C(9) -86.0(6)
I(1) C(1) C(2) Fe(1) 120.4(3)
I(1) C(1) C(2) C(3) -179.2(3)
I(1) C(1) C(5) Fe(1) -120.4(3)
I(1) C(1) C(5) C(4) -179.7(3)
I(1) C(1) C(5) C(6) -1.3(7)
Fe(1) C(1) C(2) C(3) 60.4(4)
Fe(1) C(1) C(5) C(4) -59.3(3)
Fe(1) C(1) C(5) C(6) 119.1(5)
C(2) C(1) C(5) Fe(1) 59.7(3)
C(2) C(1) C(5) C(4) 0.4(6)
C(2) C(1) C(5) C(6) 178.8(5)
C(5) C(1) C(2) Fe(1) -59.8(3)
C(5) C(1) C(2) C(3) 0.7(6)
Fe(1) C(2) C(3) C(4) 57.9(4)
C(1) C(2) C(3) Fe(1) -59.4(3)
C(1) C(2) C(3) C(4) -1.5(6)
Fe(1) C(3) C(4) C(5) 59.0(3)
C(2) C(3) C(4) Fe(1) -57.2(4)
C(2) C(3) C(4) C(5) 1.7(6)
Fe(1) C(4) C(5) C(1) 58.4(3)
Fe(1) C(4) C(5) C(6) -119.9(5)
C(3) C(4) C(5) Fe(1) -59.7(4)
C(3) C(4) C(5) C(1) -1.3(6)
C(3) C(4) C(5) C(6) -179.7(5)
Fe(1) C(5) C(6) N(1) -84.0(5)
Fe(1) C(5) C(6) C(9) 149.6(4)
C(1) C(5) C(6) N(1) -171.0(4)
C(1) C(5) C(6) C(9) 62.6(6)
C(4) C(5) C(6) N(1) 7.0(7)
C(4) C(5) C(6) C(9) -119.4(6)
N(1) C(6) C(9) C(10) -83.8(6)
N(1) C(6) C(9) C(14) 101.0(6)
C(5) C(6) C(9) C(10) 39.6(7)
C(5) C(6) C(9) C(14) -135.6(6)
C(6) C(9) C(10) C(11) -177.1(5)
C(6) C(9) C(14) I(2) 1.4(8)
C(6) C(9) C(14) C(13) 178.5(5)
C(10) C(9) C(14) I(2) -173.9(4)
C(10) C(9) C(14) C(13) 3.3(9)
C(14) C(9) C(10) C(11) -1.6(9)
C(9) C(10) C(11) C(12) -2.2(10)
C(10) C(11) C(12) C(13) 4.1(10)
C(11) C(12) C(13) C(14) -2.3(10)
C(12) C(13) C(14) I(2) 175.9(5)
C(12) C(13) C(14) C(9) -1.4(9)
Fe(1) C(15) C(16) C(17) -60.3(5)
Fe(1) C(15) C(19) C(18) 58.5(5)
C(16) C(15) C(19) Fe(1) -60.0(5)
C(16) C(15) C(19) C(18) -1.5(9)
C(19) C(15) C(16) Fe(1) 60.9(5)
C(19) C(15) C(16) C(17) 0.6(8)
Fe(1) C(16) C(17) C(18) -59.3(5)
C(15) C(16) C(17) Fe(1) 59.9(5)
C(15) C(16) C(17) C(18) 0.6(8)
Fe(1) C(17) C(18) C(19) -60.0(5)
C(16) C(17) C(18) Fe(1) 58.5(5)
C(16) C(17) C(18) C(19) -1.4(8)
Fe(1) C(18) C(19) C(15) -58.3(6)
C(17) C(18) C(19) Fe(1) 60.2(5)
C(17) C(18) C(19) C(15) 1.9(9)
